data_7118402
loop_
_publ_author_name
'Ichiro Hisaki'
'Nobuaki Ikenaka'
'Norimitsu Tohnai'
'Mikiji Miyata'

_publ_section_title
;
 Polymorphs of layered assemblies of hydrogen-bonded hexagonal networks
 caused by conformational frustration
;
_journal_name_full Chem.Commun.
_journal_page_first 300
_journal_volume 52
_journal_year 2016
_chemical_formula_moiety 'C60 H36 O12, C8 H8 O2'
_chemical_formula_sum 'C68 H44 O14'
_chemical_formula_weight 1085.09
_space_group_crystal_system triclinic
_space_group_IT_number 2
_space_group_name_Hall '-P 1'
_space_group_name_H-M_alt 'P -1'
_symmetry_space_group_name_Hall '-P 1'
_symmetry_space_group_name_H-M 'P -1'
_atom_sites_solution_hydrogens geom
_atom_sites_solution_primary direct
_atom_sites_solution_secondary difmap
_audit_update_record
;
2015-10-15 deposited with the CCDC.
2015-10-22 downloaded from the CCDC.
;
_cell_angle_alpha 102.3554(18)
_cell_angle_beta 101.5441(16)
_cell_angle_gamma 99.0611(17)
_cell_formula_units_Z 2
_cell_length_a 14.5303(5)
_cell_length_b 14.9461(6)
_cell_length_c 20.2579(8)
_cell_measurement_reflns_used 22063
_cell_measurement_temperature 153
_cell_measurement_theta_max 68.20
_cell_measurement_theta_min 3.10
_cell_volume 4117.4(3)
_computing_cell_refinement 'RAPID AUTO'
_computing_data_collection 'RAPID AUTO (Rigaku, ????)'
_computing_data_reduction 'RAPID AUTO'
_computing_molecular_graphics 'CrystalStructure 4.1.1'
_computing_publication_material 'CrystalStructure 4.1.1 (Rigaku, 2015)'
_computing_structure_refinement 'SHELXL Version 2014/7 (Sheldrick, 2008)'
_computing_structure_solution 'SHELXD Version 2013/2 (Sheldrick, 2008)'
_diffrn_ambient_temperature 153
_diffrn_detector_area_resol_mean 10.000
_diffrn_measured_fraction_theta_full 0.966
_diffrn_measured_fraction_theta_max 0.963
_diffrn_measurement_device_type 'Rigaku R-AXIS RAPID'
_diffrn_measurement_method \w
_diffrn_radiation_type 'Cu K\a'
_diffrn_radiation_wavelength 1.54187
_diffrn_reflns_av_R_equivalents 0.0798
_diffrn_reflns_laue_measured_fraction_full 0.966
_diffrn_reflns_laue_measured_fraction_max 0.963
_diffrn_reflns_limit_h_max 17
_diffrn_reflns_limit_h_min -17
_diffrn_reflns_limit_k_max 17
_diffrn_reflns_limit_k_min -17
_diffrn_reflns_limit_l_max 24
_diffrn_reflns_limit_l_min -24
_diffrn_reflns_number 46186
_diffrn_reflns_point_group_measured_fraction_full 0.966
_diffrn_reflns_point_group_measured_fraction_max 0.963
_diffrn_reflns_theta_full 67.687
_diffrn_reflns_theta_max 68.206
_diffrn_reflns_theta_min 3.095
_diffrn_standards_interval_count .
_diffrn_standards_number 0
_exptl_absorpt_coefficient_mu 0.506
_exptl_absorpt_correction_T_max 0.859
_exptl_absorpt_correction_T_min 0.621
_exptl_absorpt_correction_type multi-scan
_exptl_absorpt_process_details 'ABSCOR (Rigaku, 1995)'
_exptl_crystal_colour colorless
_exptl_crystal_density_diffrn 0.875
_exptl_crystal_density_method 'not measured'
_exptl_crystal_description block
_exptl_crystal_F_000 1128.00
_exptl_crystal_recrystallization_method 'Re-crystallisation from solvent: N,N-dimethylformamid, methyl benzoate'
_exptl_crystal_size_max 0.700
_exptl_crystal_size_mid 0.300
_exptl_crystal_size_min 0.300
_refine_diff_density_max 0.35
_refine_diff_density_min -0.30
_refine_ls_extinction_method none
_refine_ls_goodness_of_fit_ref 0.987
_refine_ls_hydrogen_treatment constr
_refine_ls_number_parameters 740
_refine_ls_number_reflns 14502
_refine_ls_number_restraints 6
_refine_ls_R_factor_all 0.1357
_refine_ls_R_factor_gt 0.0910
_refine_ls_shift/su_max 0.000
_refine_ls_structure_factor_coef Fsqd
_refine_ls_weighting_details 'w = 1/[\s^2^(Fo^2^)+(0.1759P)^2^] where P=(Fo^2^+2Fc^2^)/3'
_refine_ls_weighting_scheme calc
_refine_ls_wR_factor_gt 0.2889
_refine_ls_wR_factor_ref 0.3257
_reflns_Friedel_coverage 0.000
_reflns_friedel_fraction_full .
_reflns_friedel_fraction_max .
_reflns_number_gt 6273
_reflns_number_total 14502
_reflns_threshold_expression F^2^>2.0\s(F^2^)
_cod_data_source_file c5cc07690k2.cif
_cod_data_source_block 1_2D1
_cod_database_code 7118402
_platon_squeeze_void_probe_radius 1.20

loop_
_space_group_symop_id
_space_group_symop_operation_xyz
1 +X,+Y,+Z
2 -X,-Y,-Z

loop_
_atom_site_label
_atom_site_type_symbol
_atom_site_fract_x
_atom_site_fract_y
_atom_site_fract_z
_atom_site_U_iso_or_equiv
_atom_site_adp_type
_atom_site_occupancy
_atom_site_site_symmetry_order
_atom_site_calc_flag
_atom_site_refinement_flags_posn
_atom_site_refinement_flags_adp
_atom_site_refinement_flags_occupancy
_atom_site_disorder_assembly
_atom_site_disorder_group
O1 O 0.4837(3) 0.3927(3) 0.55941(16) 0.1108(12) Uani 1 1 d . . . . .
O2 O 0.4232(2) 0.2386(2) 0.53658(15) 0.1078(12) Uani 1 1 d . . . . .
H2O H 0.4545 0.2462 0.5777 0.129 Uiso 1 1 calc R U . . .
O3 O 0.5370(2) -0.11499(19) 0.06307(15) 0.0806(8) Uani 1 1 d . . . . .
H3O H 0.5696 -0.1566 0.0642 0.097 Uiso 1 1 calc R U . . .
O4 O 0.41914(19) -0.2397(2) 0.01987(17) 0.0871(9) Uani 1 1 d . . . . .
O5 O 0.1656(3) -0.1264(3) -0.34447(17) 0.1215(13) Uani 1 1 d . . . . .
H5O H 0.1608 -0.1685 -0.3806 0.146 Uiso 1 1 calc R U . . .
O6 O 0.0466(4) -0.2291(3) -0.3349(2) 0.164(2) Uani 1 1 d . . . . .
O7 O -0.4525(3) 0.2437(2) -0.34488(16) 0.1063(12) Uani 1 1 d . . . . .
O8 O -0.4013(2) 0.3981(2) -0.32491(16) 0.1065(12) Uani 1 1 d . . . . .
H8O H -0.4428 0.3895 -0.3623 0.128 Uiso 1 1 calc R U . . .
O9 O -0.46693(19) 0.64514(18) 0.00613(18) 0.0944(10) Uani 1 1 d . . . . .
H9O H -0.4979 0.6871 0.0158 0.113 Uiso 1 1 calc R U . . .
O10 O -0.34461(18) 0.76644(18) 0.04950(15) 0.0727(8) Uani 1 1 d . . . . .
O11 O 0.1504(3) 0.7652(3) 0.52805(18) 0.1266(14) Uani 1 1 d . . . . .
O12 O 0.0845(4) 0.6467(3) 0.5639(2) 0.160(2) Uani 1 1 d . . . . .
H12O H 0.0938 0.6894 0.6006 0.192 Uiso 1 1 calc R U . . .
O13 O 0.3929(3) 0.2343(3) 0.2097(3) 0.1521(19) Uani 1 1 d . . . . .
O14 O 0.4549(5) 0.3869(4) 0.2216(3) 0.177(2) Uani 1 1 d . . . . .
C1 C 0.1776(2) 0.3431(2) 0.26925(17) 0.0553(9) Uani 1 1 d . . . . .
C2 C 0.1734(2) 0.2809(2) 0.20725(16) 0.0550(9) Uani 1 1 d . . . . .
H2 H 0.2112 0.2346 0.2079 0.066 Uiso 1 1 calc R U . . .
C3 C 0.1164(2) 0.2827(2) 0.14372(16) 0.0507(8) Uani 1 1 d . . . . .
C4 C 0.1150(2) 0.2142(2) 0.07869(16) 0.0492(8) Uani 1 1 d . . . . .
C5 C 0.1790(2) 0.1549(2) 0.07577(17) 0.0547(9) Uani 1 1 d . . . . .
H5 H 0.2265 0.1601 0.1169 0.066 Uiso 1 1 calc R U . . .
C6 C 0.1774(2) 0.0882(2) 0.01597(17) 0.0522(8) Uani 1 1 d . . . . .
C7 C 0.1091(2) 0.0818(2) -0.04482(16) 0.0517(8) Uani 1 1 d . . . . .
C8 C 0.0450(2) 0.1409(2) -0.04336(16) 0.0511(8) Uani 1 1 d . . . . .
H8 H -0.0018 0.1355 -0.0849 0.061 Uiso 1 1 calc R U . . .
C9 C 0.0458(2) 0.2087(2) 0.01702(15) 0.0484(8) Uani 1 1 d . . . . .
C10 C -0.0172(2) 0.2755(2) 0.01627(15) 0.0491(8) Uani 1 1 d . . . . .
C11 C -0.0847(2) 0.2750(2) -0.04383(16) 0.0519(8) Uani 1 1 d . . . . .
H11 H -0.0921 0.2262 -0.0845 0.062 Uiso 1 1 calc R U . . .
C12 C -0.1410(2) 0.3407(2) -0.04782(16) 0.0513(8) Uani 1 1 d . . . . .
C13 C -0.1301(2) 0.4151(2) 0.01276(17) 0.0524(8) Uani 1 1 d . . . . .
C14 C -0.0646(2) 0.4152(2) 0.07265(17) 0.0535(9) Uani 1 1 d . . . . .
H14 H -0.0573 0.4641 0.1131 0.064 Uiso 1 1 calc R U . . .
C15 C -0.0083(2) 0.3475(2) 0.07729(16) 0.0500(8) Uani 1 1 d . . . . .
C16 C 0.0575(2) 0.3486(2) 0.14274(15) 0.0492(8) Uani 1 1 d . . . . .
C17 C 0.0627(2) 0.4127(2) 0.20527(16) 0.0540(9) Uani 1 1 d . . . . .
H17 H 0.0248 0.4590 0.2046 0.065 Uiso 1 1 calc R U . . .
C18 C 0.1207(2) 0.4117(2) 0.26847(16) 0.0536(9) Uani 1 1 d . . . . .
C19 C 0.2421(3) 0.3357(3) 0.33398(17) 0.0587(9) Uani 1 1 d . . . . .
C20 C 0.2365(3) 0.2513(3) 0.3530(2) 0.0772(12) Uani 1 1 d . . . . .
H20 H 0.1911 0.1975 0.3239 0.093 Uiso 1 1 calc R U . . .
C21 C 0.2963(3) 0.2441(3) 0.4139(2) 0.0851(13) Uani 1 1 d . . . . .
H21 H 0.2906 0.1865 0.4269 0.102 Uiso 1 1 calc R U . . .
C22 C 0.3639(3) 0.3221(3) 0.45516(19) 0.0743(12) Uani 1 1 d . . . . .
C23 C 0.3704(3) 0.4053(3) 0.4364(2) 0.0753(12) Uani 1 1 d . . . . .
H23 H 0.4174 0.4584 0.4646 0.090 Uiso 1 1 calc R U . . .
C24 C 0.3096(3) 0.4132(3) 0.37708(19) 0.0695(11) Uani 1 1 d . . . . .
H24 H 0.3139 0.4719 0.3657 0.083 Uiso 1 1 calc R U . . .
C25 C 0.4294(4) 0.3185(4) 0.5213(2) 0.0849(13) Uani 1 1 d . . . . .
C26 C 0.2481(3) 0.0256(2) 0.02002(17) 0.0529(8) Uani 1 1 d . . . . .
C27 C 0.2177(3) -0.0709(3) -0.00163(19) 0.0605(9) Uani 1 1 d . . . . .
H27 H 0.1514 -0.0978 -0.0213 0.073 Uiso 1 1 calc R U . . .
C28 C 0.2827(3) -0.1283(3) 0.00515(19) 0.0612(10) Uani 1 1 d . . . . .
H28 H 0.2609 -0.1944 -0.0096 0.073 Uiso 1 1 calc R U . . .
C29 C 0.3794(3) -0.0904(3) 0.03330(19) 0.0580(9) Uani 1 1 d . . . . .
C30 C 0.4101(3) 0.0047(3) 0.05445(19) 0.0612(9) Uani 1 1 d . . . . .
H30 H 0.4767 0.0307 0.0731 0.073 Uiso 1 1 calc R U . . .
C31 C 0.3458(3) 0.0646(3) 0.04927(18) 0.0607(9) Uani 1 1 d . . . . .
H31 H 0.3679 0.1306 0.0653 0.073 Uiso 1 1 calc R U . . .
C32 C 0.4476(3) -0.1538(3) 0.0381(2) 0.0621(10) Uani 1 1 d . . . . .
C33 C 0.1073(3) 0.0197(2) -0.11387(17) 0.0551(9) Uani 1 1 d . . . . .
C34 C 0.0344(3) -0.0569(3) -0.1471(2) 0.0898(14) Uani 1 1 d . . . . .
H34 H -0.0160 -0.0722 -0.1253 0.108 Uiso 1 1 calc R U . . .
C35 C 0.0331(4) -0.1117(3) -0.2113(2) 0.1003(16) Uani 1 1 d . . . . .
H35 H -0.0189 -0.1634 -0.2336 0.120 Uiso 1 1 calc R U . . .
C36 C 0.1055(3) -0.0929(3) -0.2433(2) 0.0718(11) Uani 1 1 d . . . . .
C37 C 0.1780(4) -0.0176(4) -0.2111(2) 0.1038(17) Uani 1 1 d . . . . .
H37 H 0.2282 -0.0032 -0.2333 0.125 Uiso 1 1 calc R U . . .
C38 C 0.1804(3) 0.0390(3) -0.1464(2) 0.0954(16) Uani 1 1 d . . . . .
H38 H 0.2323 0.0909 -0.1245 0.114 Uiso 1 1 calc R U . . .
C39 C 0.1065(4) -0.1535(4) -0.3117(2) 0.0960(16) Uani 1 1 d . . . . .
C40 C -0.2068(3) 0.3352(3) -0.11572(17) 0.0548(9) Uani 1 1 d . . . . .
C41 C -0.2069(3) 0.4143(3) -0.14210(17) 0.0595(9) Uani 1 1 d . . . . .
H41 H -0.1633 0.4714 -0.1172 0.071 Uiso 1 1 calc R U . . .
C42 C -0.2699(3) 0.4100(3) -0.20410(18) 0.0672(11) Uani 1 1 d . . . . .
H42 H -0.2707 0.4646 -0.2209 0.081 Uiso 1 1 calc R U . . .
C43 C -0.3331(3) 0.3248(3) -0.24274(18) 0.0646(10) Uani 1 1 d . . . . .
C44 C -0.3307(3) 0.2451(3) -0.2173(2) 0.0717(11) Uani 1 1 d . . . . .
H44 H -0.3715 0.1870 -0.2433 0.086 Uiso 1 1 calc R U . . .
C45 C -0.2689(3) 0.2509(3) -0.15420(18) 0.0653(10) Uani 1 1 d . . . . .
H45 H -0.2688 0.1966 -0.1368 0.078 Uiso 1 1 calc R U . . .
C46 C -0.4003(3) 0.3200(4) -0.3086(2) 0.0808(13) Uani 1 1 d . . . . .
C47 C -0.1926(2) 0.4834(2) 0.01497(16) 0.0489(8) Uani 1 1 d . . . . .
C48 C -0.1549(3) 0.5797(2) 0.03856(17) 0.0559(9) Uani 1 1 d . . . . .
H48 H -0.0872 0.6015 0.0530 0.067 Uiso 1 1 calc R U . . .
C49 C -0.2131(3) 0.6435(3) 0.04139(18) 0.0580(9) Uani 1 1 d . . . . .
H49 H -0.1856 0.7087 0.0566 0.070 Uiso 1 1 calc R U . . .
C50 C -0.3123(2) 0.6127(2) 0.02189(19) 0.0565(9) Uani 1 1 d . . . . .
C51 C -0.3505(3) 0.5185(3) -0.0006(2) 0.0638(10) Uani 1 1 d . . . . .
H51 H -0.4183 0.4971 -0.0126 0.077 Uiso 1 1 calc R U . . .
C52 C -0.2920(3) 0.4543(2) -0.00604(18) 0.0572(9) Uani 1 1 d . . . . .
H52 H -0.3200 0.3895 -0.0243 0.069 Uiso 1 1 calc R U . . .
C53 C -0.3759(3) 0.6810(3) 0.0271(2) 0.0643(10) Uani 1 1 d . . . . .
C54 C 0.1185(3) 0.4804(3) 0.33240(17) 0.0618(10) Uani 1 1 d . . . . .
C55 C 0.1358(3) 0.5775(3) 0.3374(2) 0.0813(13) Uani 1 1 d . . . . .
H55 H 0.1468 0.5995 0.2984 0.098 Uiso 1 1 calc R U . . .
C56 C 0.1370(4) 0.6406(3) 0.3978(2) 0.0952(15) Uani 1 1 d . . . . .
H56 H 0.1520 0.7057 0.4006 0.114 Uiso 1 1 calc R U . . .
C57 C 0.1173(3) 0.6119(3) 0.4541(2) 0.0805(13) Uani 1 1 d . . . . .
C58 C 0.0978(3) 0.5174(4) 0.4498(2) 0.0899(14) Uani 1 1 d . . . . .
H58 H 0.0824 0.4965 0.4881 0.108 Uiso 1 1 calc R U . . .
C59 C 0.1001(3) 0.4518(3) 0.39010(19) 0.0750(12) Uani 1 1 d . . . . .
H59 H 0.0891 0.3871 0.3889 0.090 Uiso 1 1 calc R U . . .
C60 C 0.1179(4) 0.6799(4) 0.5189(3) 0.0987(16) Uani 1 1 d . . . . .
C73 C 0.5113(5) 0.3162(6) 0.3151(4) 0.122(2) Uani 1 1 d D . . . .
C74 C 0.5065(6) 0.2385(6) 0.3415(4) 0.152(3) Uani 1 1 d D . . . .
H74 H 0.4628 0.1820 0.3152 0.182 Uiso 1 1 calc R U . . .
C75 C 0.5645(7) 0.2408(8) 0.4060(5) 0.193(4) Uani 1 1 d D . . . .
H75 H 0.5606 0.1857 0.4223 0.231 Uiso 1 1 calc R U . . .
C76 C 0.6251(10) 0.3193(11) 0.4448(7) 0.216(7) Uani 1 1 d D . . . .
H76 H 0.6628 0.3206 0.4892 0.260 Uiso 1 1 calc R U . . .
C77 C 0.6326(8) 0.3971(10) 0.4206(7) 0.215(6) Uani 1 1 d D . . . .
H77 H 0.6758 0.4528 0.4490 0.258 Uiso 1 1 calc R U . . .
C78 C 0.5753(6) 0.3988(6) 0.3506(5) 0.163(3) Uani 1 1 d D . . . .
H78 H 0.5825 0.4523 0.3324 0.195 Uiso 1 1 calc R U . . .
C79 C 0.4467(5) 0.3070(7) 0.2457(4) 0.140(3) Uani 1 1 d . . . . .
C80 C 0.4011(8) 0.3809(6) 0.1551(4) 0.210(5) Uani 1 1 d . . . . .
H80A H 0.3333 0.3561 0.1516 0.252 Uiso 1 1 calc R U . . .
H80B H 0.4238 0.3390 0.1205 0.252 Uiso 1 1 calc R U . . .
H80C H 0.4085 0.4433 0.1463 0.252 Uiso 1 1 calc R U . . .

loop_
_atom_site_aniso_label
_atom_site_aniso_U_11
_atom_site_aniso_U_22
_atom_site_aniso_U_33
_atom_site_aniso_U_23
_atom_site_aniso_U_13
_atom_site_aniso_U_12
O1 0.123(3) 0.113(3) 0.069(2) 0.0233(19) -0.0346(19) 0.020(2)
O2 0.128(3) 0.106(3) 0.0708(19) 0.0319(18) -0.0325(18) 0.031(2)
O3 0.0616(17) 0.0720(19) 0.115(2) 0.0233(16) 0.0175(16) 0.0382(15)
O4 0.0655(18) 0.0566(18) 0.138(3) 0.0158(17) 0.0144(17) 0.0352(15)
O5 0.126(3) 0.128(3) 0.085(2) -0.033(2) 0.050(2) 0.004(2)
O6 0.193(4) 0.124(3) 0.120(3) -0.069(3) 0.082(3) -0.049(3)
O7 0.117(3) 0.089(2) 0.080(2) 0.0224(17) -0.0434(19) 0.010(2)
O8 0.109(3) 0.104(2) 0.085(2) 0.0420(19) -0.0382(18) 0.015(2)
O9 0.0597(18) 0.0557(17) 0.162(3) 0.0144(18) 0.0092(18) 0.0344(14)
O10 0.0585(16) 0.0516(16) 0.104(2) 0.0099(15) 0.0079(14) 0.0275(13)
O11 0.164(4) 0.100(3) 0.091(2) -0.030(2) 0.054(2) 0.002(3)
O12 0.218(5) 0.125(3) 0.100(3) -0.043(2) 0.083(3) -0.031(3)
O13 0.118(3) 0.129(4) 0.153(4) -0.042(3) -0.028(3) 0.046(3)
O14 0.224(6) 0.117(4) 0.172(6) 0.012(4) 0.058(5) 0.007(4)
C1 0.060(2) 0.058(2) 0.0448(18) 0.0079(16) 0.0011(16) 0.0271(18)
C2 0.058(2) 0.063(2) 0.0444(18) 0.0061(16) 0.0003(15) 0.0388(18)
C3 0.0526(19) 0.058(2) 0.0395(17) 0.0062(15) 0.0025(14) 0.0257(17)
C4 0.058(2) 0.051(2) 0.0383(16) 0.0076(14) 0.0030(14) 0.0277(17)
C5 0.064(2) 0.053(2) 0.0457(18) 0.0051(15) 0.0019(16) 0.0304(18)
C6 0.053(2) 0.056(2) 0.0461(18) 0.0060(16) 0.0050(15) 0.0259(17)
C7 0.058(2) 0.051(2) 0.0451(18) 0.0057(15) 0.0055(15) 0.0248(17)
C8 0.059(2) 0.051(2) 0.0404(17) 0.0037(15) 0.0031(15) 0.0259(17)
C9 0.055(2) 0.052(2) 0.0379(16) 0.0053(14) 0.0036(14) 0.0268(16)
C10 0.0532(19) 0.056(2) 0.0370(16) 0.0049(15) 0.0056(14) 0.0262(17)
C11 0.061(2) 0.054(2) 0.0360(16) -0.0002(14) 0.0016(15) 0.0274(17)
C12 0.0500(19) 0.059(2) 0.0396(17) 0.0046(15) -0.0011(14) 0.0233(17)
C13 0.057(2) 0.055(2) 0.0476(18) 0.0129(16) 0.0041(15) 0.0304(17)
C14 0.0501(19) 0.057(2) 0.0489(19) 0.0012(16) 0.0033(15) 0.0267(17)
C15 0.054(2) 0.051(2) 0.0429(17) 0.0009(15) 0.0056(15) 0.0263(16)
C16 0.0538(19) 0.058(2) 0.0337(16) 0.0011(14) 0.0036(14) 0.0279(17)
C17 0.062(2) 0.056(2) 0.0429(18) 0.0017(15) 0.0050(15) 0.0331(18)
C18 0.056(2) 0.060(2) 0.0399(17) 0.0006(16) 0.0040(15) 0.0274(18)
C19 0.066(2) 0.064(2) 0.0429(18) 0.0059(17) 0.0001(17) 0.029(2)
C20 0.077(3) 0.083(3) 0.059(2) 0.013(2) -0.012(2) 0.024(2)
C21 0.098(3) 0.090(3) 0.059(2) 0.021(2) -0.014(2) 0.033(3)
C22 0.083(3) 0.087(3) 0.045(2) 0.016(2) -0.0100(19) 0.031(2)
C23 0.078(3) 0.081(3) 0.055(2) 0.014(2) -0.011(2) 0.023(2)
C24 0.071(3) 0.075(3) 0.054(2) 0.016(2) -0.0072(19) 0.021(2)
C25 0.088(3) 0.089(4) 0.064(3) 0.016(3) -0.014(2) 0.026(3)
C26 0.058(2) 0.053(2) 0.0493(18) 0.0072(16) 0.0091(16) 0.0303(18)
C27 0.060(2) 0.054(2) 0.067(2) 0.0063(18) 0.0096(18) 0.0303(19)
C28 0.065(2) 0.059(2) 0.065(2) 0.0152(18) 0.0139(19) 0.033(2)
C29 0.062(2) 0.054(2) 0.063(2) 0.0138(18) 0.0119(18) 0.0324(19)
C30 0.058(2) 0.055(2) 0.071(2) 0.0101(18) 0.0092(18) 0.0306(19)
C31 0.059(2) 0.059(2) 0.063(2) 0.0057(18) 0.0100(18) 0.0261(19)
C32 0.061(2) 0.057(2) 0.078(3) 0.018(2) 0.021(2) 0.034(2)
C33 0.055(2) 0.053(2) 0.0489(19) -0.0016(16) 0.0033(16) 0.0208(17)
C34 0.097(3) 0.091(3) 0.058(2) -0.015(2) 0.022(2) -0.004(3)
C35 0.111(4) 0.090(3) 0.070(3) -0.022(2) 0.028(3) -0.015(3)
C36 0.087(3) 0.062(3) 0.051(2) -0.0106(18) 0.013(2) 0.012(2)
C37 0.098(4) 0.107(4) 0.083(3) -0.030(3) 0.042(3) 0.001(3)
C38 0.089(3) 0.096(3) 0.070(3) -0.032(2) 0.025(2) -0.006(3)
C39 0.107(4) 0.089(4) 0.068(3) -0.020(3) 0.024(3) 0.001(3)
C40 0.057(2) 0.061(2) 0.0467(18) 0.0127(17) 0.0032(16) 0.0274(18)
C41 0.062(2) 0.064(2) 0.0450(19) 0.0075(17) -0.0021(16) 0.0203(19)
C42 0.077(3) 0.067(3) 0.053(2) 0.0173(19) -0.0049(19) 0.026(2)
C43 0.070(2) 0.072(3) 0.0451(19) 0.0148(18) -0.0104(17) 0.029(2)
C44 0.075(3) 0.067(3) 0.060(2) 0.009(2) -0.0089(19) 0.019(2)
C45 0.080(3) 0.059(2) 0.0476(19) 0.0077(17) -0.0052(18) 0.024(2)
C46 0.088(3) 0.088(3) 0.062(3) 0.026(2) -0.007(2) 0.030(3)
C47 0.0511(19) 0.051(2) 0.0461(18) 0.0082(15) 0.0051(15) 0.0289(17)
C48 0.052(2) 0.059(2) 0.055(2) 0.0091(17) 0.0031(16) 0.0273(18)
C49 0.057(2) 0.050(2) 0.065(2) 0.0091(17) 0.0057(17) 0.0233(18)
C50 0.051(2) 0.046(2) 0.072(2) 0.0094(17) 0.0099(17) 0.0234(17)
C51 0.052(2) 0.058(2) 0.080(3) 0.011(2) 0.0080(18) 0.0256(19)
C52 0.058(2) 0.046(2) 0.064(2) 0.0064(17) 0.0041(17) 0.0258(17)
C53 0.050(2) 0.056(2) 0.087(3) 0.011(2) 0.0119(19) 0.0229(19)
C54 0.065(2) 0.078(3) 0.0401(18) 0.0042(18) 0.0052(16) 0.032(2)
C55 0.111(4) 0.074(3) 0.064(2) 0.004(2) 0.027(2) 0.045(3)
C56 0.125(4) 0.080(3) 0.073(3) -0.012(2) 0.029(3) 0.037(3)
C57 0.095(3) 0.074(3) 0.054(2) -0.021(2) 0.020(2) 0.014(3)
C58 0.094(3) 0.113(4) 0.052(2) -0.003(2) 0.020(2) 0.021(3)
C59 0.084(3) 0.078(3) 0.053(2) -0.003(2) 0.006(2) 0.027(2)
C60 0.104(4) 0.098(4) 0.077(3) -0.017(3) 0.036(3) 0.007(3)
C73 0.096(4) 0.133(6) 0.112(5) -0.016(4) 0.008(4) 0.032(4)
C74 0.144(6) 0.169(7) 0.137(6) 0.030(6) 0.007(5) 0.061(6)
C75 0.157(8) 0.242(12) 0.148(8) 0.036(7) -0.028(6) 0.051(8)
C76 0.125(9) 0.34(2) 0.157(10) -0.003(12) 0.010(7) 0.097(13)
C77 0.112(7) 0.284(16) 0.157(11) -0.089(10) 0.004(7) 0.014(10)
C78 0.126(6) 0.144(6) 0.170(8) -0.038(5) 0.031(5) 0.000(5)
C79 0.109(5) 0.165(8) 0.121(6) -0.018(6) 0.019(4) 0.046(5)
C80 0.308(12) 0.222(10) 0.086(5) 0.044(5) 0.014(6) 0.053(8)

loop_
_atom_type_symbol
_atom_type_description
_atom_type_scat_dispersion_real
_atom_type_scat_dispersion_imag
_atom_type_scat_source
C C 0.0181 0.0091
;
International Tables for Crystallography
(Vol. C, Tables 4.2.6.8 and 6.1.1.4)
;
H H 0.0000 0.0000
;
International Tables for Crystallography
(Vol. C, Table 6.1.1.4)
;
O O 0.0492 0.0322
;
International Tables for Crystallography
(Vol. C, Tables 4.2.6.8 and 6.1.1.4)
;

loop_
_geom_angle_atom_site_label_1
_geom_angle_atom_site_label_2
_geom_angle_atom_site_label_3
_geom_angle
_geom_angle_site_symmetry_1
_geom_angle_site_symmetry_3
C25 O2 H2O 109.5 . .
C32 O3 H3O 109.5 . .
C39 O5 H5O 109.5 . .
C46 O8 H8O 109.5 . .
C53 O9 H9O 109.5 . .
C60 O12 H12O 109.5 . .
C79 O14 C80 117.8(7) . .
C2 C1 C18 118.5(3) . .
C2 C1 C19 118.7(3) . .
C18 C1 C19 122.9(3) . .
C1 C2 C3 123.2(3) . .
C1 C2 H2 118.4 . .
C3 C2 H2 118.4 . .
C2 C3 C16 118.7(3) . .
C2 C3 C4 120.8(3) . .
C16 C3 C4 120.4(3) . .
C5 C4 C9 118.5(3) . .
C5 C4 C3 122.4(3) . .
C9 C4 C3 119.1(3) . .
C4 C5 C6 123.5(3) . .
C4 C5 H5 118.3 . .
C6 C5 H5 118.3 . .
C5 C6 C7 118.5(3) . .
C5 C6 C26 118.5(3) . .
C7 C6 C26 123.0(3) . .
C8 C7 C6 119.1(3) . .
C8 C7 C33 117.7(3) . .
C6 C7 C33 123.0(3) . .
C7 C8 C9 122.9(3) . .
C7 C8 H8 118.5 . .
C9 C8 H8 118.5 . .
C8 C9 C4 117.5(3) . .
C8 C9 C10 122.2(3) . .
C4 C9 C10 120.2(3) . .
C11 C10 C15 117.4(3) . .
C11 C10 C9 122.4(3) . .
C15 C10 C9 120.0(3) . .
C12 C11 C10 124.1(3) . .
C12 C11 H11 117.9 . .
C10 C11 H11 117.9 . .
C11 C12 C13 118.6(3) . .
C11 C12 C40 119.0(3) . .
C13 C12 C40 122.2(3) . .
C14 C13 C12 117.5(3) . .
C14 C13 C47 119.9(3) . .
C12 C13 C47 122.2(3) . .
C13 C14 C15 124.0(3) . .
C13 C14 H14 118.0 . .
C15 C14 H14 118.0 . .
C14 C15 C10 118.2(3) . .
C14 C15 C16 122.0(3) . .
C10 C15 C16 119.8(3) . .
C17 C16 C3 118.2(3) . .
C17 C16 C15 122.0(3) . .
C3 C16 C15 119.8(3) . .
C18 C17 C16 122.9(3) . .
C18 C17 H17 118.6 . .
C16 C17 H17 118.6 . .
C17 C18 C1 118.4(3) . .
C17 C18 C54 118.8(3) . .
C1 C18 C54 122.7(3) . .
C20 C19 C24 118.3(3) . .
C20 C19 C1 120.9(3) . .
C24 C19 C1 120.7(3) . .
C19 C20 C21 121.2(4) . .
C19 C20 H20 119.4 . .
C21 C20 H20 119.4 . .
C22 C21 C20 119.2(4) . .
C22 C21 H21 120.4 . .
C20 C21 H21 120.4 . .
C23 C22 C21 119.9(4) . .
C23 C22 C25 118.7(4) . .
C21 C22 C25 121.4(4) . .
C22 C23 C24 121.1(4) . .
C22 C23 H23 119.5 . .
C24 C23 H23 119.5 . .
C23 C24 C19 120.4(4) . .
C23 C24 H24 119.8 . .
C19 C24 H24 119.8 . .
O1 C25 O2 124.1(4) . .
O1 C25 C22 118.7(4) . .
O2 C25 C22 117.2(4) . .
C27 C26 C31 119.3(3) . .
C27 C26 C6 120.8(3) . .
C31 C26 C6 119.8(3) . .
C28 C27 C26 120.6(3) . .
C28 C27 H27 119.7 . .
C26 C27 H27 119.7 . .
C27 C28 C29 120.5(4) . .
C27 C28 H28 119.8 . .
C29 C28 H28 119.8 . .
C30 C29 C28 119.3(3) . .
C30 C29 C32 121.5(3) . .
C28 C29 C32 119.1(3) . .
C29 C30 C31 121.5(3) . .
C29 C30 H30 119.3 . .
C31 C30 H30 119.3 . .
C30 C31 C26 118.8(3) . .
C30 C31 H31 120.6 . .
C26 C31 H31 120.6 . .
O4 C32 O3 122.3(3) . .
O4 C32 C29 121.1(4) . .
O3 C32 C29 116.7(3) . .
C34 C33 C38 117.9(3) . .
C34 C33 C7 122.2(3) . .
C38 C33 C7 119.9(3) . .
C33 C34 C35 121.1(4) . .
C33 C34 H34 119.4 . .
C35 C34 H34 119.4 . .
C36 C35 C34 121.0(4) . .
C36 C35 H35 119.5 . .
C34 C35 H35 119.5 . .
C37 C36 C35 118.5(4) . .
C37 C36 C39 120.0(4) . .
C35 C36 C39 121.4(4) . .
C36 C37 C38 121.4(4) . .
C36 C37 H37 119.3 . .
C38 C37 H37 119.3 . .
C33 C38 C37 120.0(4) . .
C33 C38 H38 120.0 . .
C37 C38 H38 120.0 . .
O6 C39 O5 122.4(4) . .
O6 C39 C36 118.2(5) . .
O5 C39 C36 119.4(4) . .
C41 C40 C45 119.1(3) . .
C41 C40 C12 120.4(3) . .
C45 C40 C12 120.5(3) . .
C42 C41 C40 120.5(4) . .
C42 C41 H41 119.7 . .
C40 C41 H41 119.7 . .
C41 C42 C43 120.4(4) . .
C41 C42 H42 119.8 . .
C43 C42 H42 119.8 . .
C44 C43 C42 119.0(3) . .
C44 C43 C46 120.5(4) . .
C42 C43 C46 120.5(4) . .
C45 C44 C43 120.1(4) . .
C45 C44 H44 119.9 . .
C43 C44 H44 119.9 . .
C44 C45 C40 120.9(4) . .
C44 C45 H45 119.5 . .
C40 C45 H45 119.5 . .
O7 C46 O8 123.8(4) . .
O7 C46 C43 120.7(4) . .
O8 C46 C43 115.6(4) . .
C52 C47 C48 117.4(3) . .
C52 C47 C13 121.0(3) . .
C48 C47 C13 121.6(3) . .
C49 C48 C47 121.7(3) . .
C49 C48 H48 119.1 . .
C47 C48 H48 119.1 . .
C48 C49 C50 119.8(3) . .
C48 C49 H49 120.1 . .
C50 C49 H49 120.1 . .
C51 C50 C49 119.2(3) . .
C51 C50 C53 120.4(3) . .
C49 C50 C53 120.3(3) . .
C50 C51 C52 120.9(3) . .
C50 C51 H51 119.5 . .
C52 C51 H51 119.5 . .
C51 C52 C47 120.8(3) . .
C51 C52 H52 119.6 . .
C47 C52 H52 119.6 . .
O10 C53 O9 122.0(3) . .
O10 C53 C50 122.7(3) . .
O9 C53 C50 115.3(3) . .
C59 C54 C55 117.3(4) . .
C59 C54 C18 121.2(4) . .
C55 C54 C18 121.5(3) . .
C56 C55 C54 120.8(4) . .
C56 C55 H55 119.6 . .
C54 C55 H55 119.6 . .
C57 C56 C55 121.5(5) . .
C57 C56 H56 119.2 . .
C55 C56 H56 119.2 . .
C56 C57 C58 118.6(4) . .
C56 C57 C60 121.4(5) . .
C58 C57 C60 120.0(5) . .
C57 C58 C59 121.2(4) . .
C57 C58 H58 119.4 . .
C59 C58 H58 119.4 . .
C54 C59 C58 120.5(4) . .
C54 C59 H59 119.8 . .
C58 C59 H59 119.8 . .
O11 C60 O12 122.7(5) . .
O11 C60 C57 120.8(5) . .
O12 C60 C57 116.5(5) . .
C74 C73 C78 121.2(8) . .
C74 C73 C79 117.7(8) . .
C78 C73 C79 121.1(9) . .
C73 C74 C75 121.4(9) . .
C73 C74 H74 119.3 . .
C75 C74 H74 119.3 . .
C76 C75 C74 120.9(11) . .
C76 C75 H75 119.6 . .
C74 C75 H75 119.6 . .
C75 C76 C77 119.6(15) . .
C75 C76 H76 120.2 . .
C77 C76 H76 120.2 . .
C76 C77 C78 122.4(13) . .
C76 C77 H77 118.8 . .
C78 C77 H77 118.8 . .
C73 C78 C77 114.3(9) . .
C73 C78 H78 122.8 . .
C77 C78 H78 122.8 . .
O13 C79 O14 120.4(8) . .
O13 C79 C73 124.3(9) . .
O14 C79 C73 115.2(8) . .
O14 C80 H80A 109.5 . .
O14 C80 H80B 109.5 . .
H80A C80 H80B 109.5 . .
O14 C80 H80C 109.5 . .
H80A C80 H80C 109.5 . .
H80B C80 H80C 109.5 . .

loop_
_geom_bond_atom_site_label_1
_geom_bond_atom_site_label_2
_geom_bond_distance
_geom_bond_site_symmetry_2
O1 C25 1.251(5) .
O2 C25 1.290(5) .
O2 H2O 0.8400 .
O3 C32 1.285(4) .
O3 H3O 0.8400 .
O4 C32 1.234(4) .
O5 C39 1.256(6) .
O5 H5O 0.8400 .
O6 C39 1.247(5) .
O7 C46 1.250(5) .
O8 C46 1.280(5) .
O8 H8O 0.8400 .
O9 C53 1.293(4) .
O9 H9O 0.8400 .
O10 C53 1.237(4) .
O11 C60 1.248(6) .
O12 C60 1.268(6) .
O12 H12O 0.8400 .
O13 C79 1.219(8) .
O14 C79 1.381(9) .
O14 C80 1.392(8) .
C1 C2 1.377(4) .
C1 C18 1.416(4) .
C1 C19 1.488(4) .
C2 C3 1.392(4) .
C2 H2 0.9500 .
C3 C16 1.404(4) .
C3 C4 1.480(4) .
C4 C5 1.383(4) .
C4 C9 1.417(4) .
C5 C6 1.387(4) .
C5 H5 0.9500 .
C6 C7 1.393(4) .
C6 C26 1.497(4) .
C7 C8 1.382(4) .
C7 C33 1.497(4) .
C8 C9 1.408(4) .
C8 H8 0.9500 .
C9 C10 1.457(4) .
C10 C11 1.399(4) .
C10 C15 1.423(4) .
C11 C12 1.380(4) .
C11 H11 0.9500 .
C12 C13 1.431(4) .
C12 C40 1.488(4) .
C13 C14 1.383(4) .
C13 C47 1.469(4) .
C14 C15 1.404(4) .
C14 H14 0.9500 .
C15 C16 1.467(4) .
C16 C17 1.396(4) .
C17 C18 1.389(4) .
C17 H17 0.9500 .
C18 C54 1.480(4) .
C19 C20 1.390(5) .
C19 C24 1.390(5) .
C20 C21 1.396(5) .
C20 H20 0.9500 .
C21 C22 1.384(6) .
C21 H21 0.9500 .
C22 C23 1.371(6) .
C22 C25 1.497(5) .
C23 C24 1.380(5) .
C23 H23 0.9500 .
C24 H24 0.9500 .
C26 C27 1.386(5) .
C26 C31 1.400(5) .
C27 C28 1.379(5) .
C27 H27 0.9500 .
C28 C29 1.383(5) .
C28 H28 0.9500 .
C29 C30 1.366(5) .
C29 C32 1.479(5) .
C30 C31 1.396(5) .
C30 H30 0.9500 .
C31 H31 0.9500 .
C33 C34 1.374(5) .
C33 C38 1.381(5) .
C34 C35 1.376(5) .
C34 H34 0.9500 .
C35 C36 1.365(6) .
C35 H35 0.9500 .
C36 C37 1.356(6) .
C36 C39 1.488(5) .
C37 C38 1.391(5) .
C37 H37 0.9500 .
C38 H38 0.9500 .
C40 C41 1.397(5) .
C40 C45 1.397(5) .
C41 C42 1.381(5) .
C41 H41 0.9500 .
C42 C43 1.412(5) .
C42 H42 0.9500 .
C43 C44 1.398(5) .
C43 C46 1.468(5) .
C44 C45 1.384(5) .
C44 H44 0.9500 .
C45 H45 0.9500 .
C47 C52 1.391(5) .
C47 C48 1.397(4) .
C48 C49 1.370(4) .
C48 H48 0.9500 .
C49 C50 1.390(5) .
C49 H49 0.9500 .
C50 C51 1.370(5) .
C50 C53 1.482(5) .
C51 C52 1.380(4) .
C51 H51 0.9500 .
C52 H52 0.9500 .
C54 C59 1.387(5) .
C54 C55 1.411(5) .
C55 C56 1.371(5) .
C55 H55 0.9500 .
C56 C57 1.366(6) .
C56 H56 0.9500 .
C57 C58 1.377(6) .
C57 C60 1.476(6) .
C58 C59 1.393(5) .
C58 H58 0.9500 .
C59 H59 0.9500 .
C73 C74 1.376(9) .
C73 C78 1.378(8) .
C73 C79 1.493(9) .
C74 C75 1.396(10) .
C74 H74 0.9500 .
C75 C76 1.331(14) .
C75 H75 0.9500 .
C76 C77 1.353(16) .
C76 H76 0.9500 .
C77 C78 1.502(14) .
C77 H77 0.9500 .
C78 H78 0.9500 .
C80 H80A 0.9800 .
C80 H80B 0.9800 .
C80 H80C 0.9800 .

loop_
_geom_hbond_atom_site_label_D
_geom_hbond_atom_site_label_H
_geom_hbond_atom_site_label_A
_geom_hbond_site_symmetry_D
_geom_hbond_site_symmetry_H
_geom_hbond_site_symmetry_A
_geom_hbond_distance_DA
_geom_hbond_distance_DH
_geom_hbond_distance_HA
_geom_hbond_angle_DHA
_geom_hbond_publ_flag
O2 H2O O7 . . 1_656 2.680(4) 0.840 1.866 162.8 no
O3 H3O O10 . . 1_645 2.668(4) 0.840 1.850 164.2 no
O5 H5O O11 . . 1_544 2.686(5) 0.840 1.867 164.5 no
O8 H8O O1 . . 1_454 2.569(4) 0.840 1.740 168.7 no
O9 H9O O4 . . 1_465 2.581(4) 0.840 1.754 167.7 no
O12 H12O O6 . . 1_566 2.662(6) 0.840 1.897 150.8 no

loop_
_geom_torsion_atom_site_label_1
_geom_torsion_atom_site_label_2
_geom_torsion_atom_site_label_3
_geom_torsion_atom_site_label_4
_geom_torsion
_geom_torsion_site_symmetry_1
_geom_torsion_site_symmetry_2
_geom_torsion_site_symmetry_3
_geom_torsion_site_symmetry_4
C18 C1 C2 C3 0.4(6) . . . .
C19 C1 C2 C3 -179.1(3) . . . .
C1 C2 C3 C16 -2.4(6) . . . .
C1 C2 C3 C4 179.9(3) . . . .
C2 C3 C4 C5 -9.5(5) . . . .
C16 C3 C4 C5 172.8(3) . . . .
C2 C3 C4 C9 170.5(3) . . . .
C16 C3 C4 C9 -7.2(5) . . . .
C9 C4 C5 C6 -1.9(5) . . . .
C3 C4 C5 C6 178.1(3) . . . .
C4 C5 C6 C7 1.4(6) . . . .
C4 C5 C6 C26 -177.7(3) . . . .
C5 C6 C7 C8 -0.8(5) . . . .
C26 C6 C7 C8 178.3(3) . . . .
C5 C6 C7 C33 173.4(3) . . . .
C26 C6 C7 C33 -7.5(6) . . . .
C6 C7 C8 C9 0.7(5) . . . .
C33 C7 C8 C9 -173.8(3) . . . .
C7 C8 C9 C4 -1.2(5) . . . .
C7 C8 C9 C10 174.9(3) . . . .
C5 C4 C9 C8 1.7(5) . . . .
C3 C4 C9 C8 -178.3(3) . . . .
C5 C4 C9 C10 -174.4(3) . . . .
C3 C4 C9 C10 5.6(5) . . . .
C8 C9 C10 C11 2.0(5) . . . .
C4 C9 C10 C11 178.0(3) . . . .
C8 C9 C10 C15 -174.9(3) . . . .
C4 C9 C10 C15 1.0(5) . . . .
C15 C10 C11 C12 1.5(5) . . . .
C9 C10 C11 C12 -175.5(3) . . . .
C10 C11 C12 C13 0.5(5) . . . .
C10 C11 C12 C40 177.0(3) . . . .
C11 C12 C13 C14 -1.4(5) . . . .
C40 C12 C13 C14 -177.9(3) . . . .
C11 C12 C13 C47 -174.7(3) . . . .
C40 C12 C13 C47 8.8(5) . . . .
C12 C13 C14 C15 0.4(5) . . . .
C47 C13 C14 C15 173.8(3) . . . .
C13 C14 C15 C10 1.7(5) . . . .
C13 C14 C15 C16 -177.6(3) . . . .
C11 C10 C15 C14 -2.5(5) . . . .
C9 C10 C15 C14 174.6(3) . . . .
C11 C10 C15 C16 176.8(3) . . . .
C9 C10 C15 C16 -6.2(5) . . . .
C2 C3 C16 C17 3.2(5) . . . .
C4 C3 C16 C17 -179.0(3) . . . .
C2 C3 C16 C15 -175.6(3) . . . .
C4 C3 C16 C15 2.2(5) . . . .
C14 C15 C16 C17 5.0(5) . . . .
C10 C15 C16 C17 -174.3(3) . . . .
C14 C15 C16 C3 -176.2(3) . . . .
C10 C15 C16 C3 4.5(5) . . . .
C3 C16 C17 C18 -2.4(5) . . . .
C15 C16 C17 C18 176.4(3) . . . .
C16 C17 C18 C1 0.5(5) . . . .
C16 C17 C18 C54 -177.8(3) . . . .
C2 C1 C18 C17 0.5(5) . . . .
C19 C1 C18 C17 -180.0(3) . . . .
C2 C1 C18 C54 178.7(4) . . . .
C19 C1 C18 C54 -1.8(6) . . . .
C2 C1 C19 C20 -53.2(5) . . . .
C18 C1 C19 C20 127.3(4) . . . .
C2 C1 C19 C24 126.9(4) . . . .
C18 C1 C19 C24 -52.6(5) . . . .
C24 C19 C20 C21 0.4(6) . . . .
C1 C19 C20 C21 -179.4(4) . . . .
C19 C20 C21 C22 -1.6(7) . . . .
C20 C21 C22 C23 1.0(7) . . . .
C20 C21 C22 C25 179.6(4) . . . .
C21 C22 C23 C24 0.7(7) . . . .
C25 C22 C23 C24 -177.9(4) . . . .
C22 C23 C24 C19 -1.9(6) . . . .
C20 C19 C24 C23 1.3(6) . . . .
C1 C19 C24 C23 -178.9(4) . . . .
C23 C22 C25 O1 4.3(7) . . . .
C21 C22 C25 O1 -174.3(5) . . . .
C23 C22 C25 O2 -178.3(4) . . . .
C21 C22 C25 O2 3.1(7) . . . .
C5 C6 C26 C27 126.2(4) . . . .
C7 C6 C26 C27 -52.9(5) . . . .
C5 C6 C26 C31 -50.5(5) . . . .
C7 C6 C26 C31 130.4(4) . . . .
C31 C26 C27 C28 -0.3(5) . . . .
C6 C26 C27 C28 -177.0(3) . . . .
C26 C27 C28 C29 -0.4(5) . . . .
C27 C28 C29 C30 0.0(5) . . . .
C27 C28 C29 C32 -178.3(3) . . . .
C28 C29 C30 C31 1.0(5) . . . .
C32 C29 C30 C31 179.3(3) . . . .
C29 C30 C31 C26 -1.7(5) . . . .
C27 C26 C31 C30 1.3(5) . . . .
C6 C26 C31 C30 178.1(3) . . . .
C30 C29 C32 O4 178.9(4) . . . .
C28 C29 C32 O4 -2.8(6) . . . .
C30 C29 C32 O3 0.0(5) . . . .
C28 C29 C32 O3 178.3(3) . . . .
C8 C7 C33 C34 -72.8(5) . . . .
C6 C7 C33 C34 112.9(5) . . . .
C8 C7 C33 C38 106.8(4) . . . .
C6 C7 C33 C38 -67.4(5) . . . .
C38 C33 C34 C35 -1.2(7) . . . .
C7 C33 C34 C35 178.5(4) . . . .
C33 C34 C35 C36 1.4(8) . . . .
C34 C35 C36 C37 -1.3(8) . . . .
C34 C35 C36 C39 178.0(5) . . . .
C35 C36 C37 C38 1.0(8) . . . .
C39 C36 C37 C38 -178.3(5) . . . .
C34 C33 C38 C37 0.8(7) . . . .
C7 C33 C38 C37 -178.8(4) . . . .
C36 C37 C38 C33 -0.8(8) . . . .
C37 C36 C39 O6 169.8(6) . . . .
C35 C36 C39 O6 -9.5(8) . . . .
C37 C36 C39 O5 -11.5(8) . . . .
C35 C36 C39 O5 169.2(5) . . . .
C11 C12 C40 C41 -129.8(4) . . . .
C13 C12 C40 C41 46.6(5) . . . .
C11 C12 C40 C45 49.9(5) . . . .
C13 C12 C40 C45 -133.7(4) . . . .
C45 C40 C41 C42 2.3(5) . . . .
C12 C40 C41 C42 -178.1(3) . . . .
C40 C41 C42 C43 -1.9(6) . . . .
C41 C42 C43 C44 -0.1(6) . . . .
C41 C42 C43 C46 179.8(4) . . . .
C42 C43 C44 C45 1.7(6) . . . .
C46 C43 C44 C45 -178.2(4) . . . .
C43 C44 C45 C40 -1.4(6) . . . .
C41 C40 C45 C44 -0.6(6) . . . .
C12 C40 C45 C44 179.7(3) . . . .
C44 C43 C46 O7 -4.2(7) . . . .
C42 C43 C46 O7 175.9(4) . . . .
C44 C43 C46 O8 175.5(4) . . . .
C42 C43 C46 O8 -4.4(6) . . . .
C14 C13 C47 C52 -123.4(4) . . . .
C12 C13 C47 C52 49.7(5) . . . .
C14 C13 C47 C48 56.1(5) . . . .
C12 C13 C47 C48 -130.7(4) . . . .
C52 C47 C48 C49 0.3(5) . . . .
C13 C47 C48 C49 -179.3(3) . . . .
C47 C48 C49 C50 1.4(5) . . . .
C48 C49 C50 C51 -0.6(5) . . . .
C48 C49 C50 C53 177.8(3) . . . .
C49 C50 C51 C52 -1.9(6) . . . .
C53 C50 C51 C52 179.6(4) . . . .
C50 C51 C52 C47 3.7(6) . . . .
C48 C47 C52 C51 -2.8(5) . . . .
C13 C47 C52 C51 176.7(3) . . . .
C51 C50 C53 O10 177.3(4) . . . .
C49 C50 C53 O10 -1.1(6) . . . .
C51 C50 C53 O9 -3.2(5) . . . .
C49 C50 C53 O9 178.4(4) . . . .
C17 C18 C54 C59 125.8(4) . . . .
C1 C18 C54 C59 -52.4(5) . . . .
C17 C18 C54 C55 -54.8(5) . . . .
C1 C18 C54 C55 127.1(4) . . . .
C59 C54 C55 C56 1.9(6) . . . .
C18 C54 C55 C56 -177.6(4) . . . .
C54 C55 C56 C57 -3.1(7) . . . .
C55 C56 C57 C58 1.3(8) . . . .
C55 C56 C57 C60 -179.5(5) . . . .
C56 C57 C58 C59 1.5(7) . . . .
C60 C57 C58 C59 -177.7(4) . . . .
C55 C54 C59 C58 0.9(6) . . . .
C18 C54 C59 C58 -179.6(4) . . . .
C57 C58 C59 C54 -2.6(7) . . . .
C56 C57 C60 O11 -11.0(8) . . . .
C58 C57 C60 O11 168.2(5) . . . .
C56 C57 C60 O12 169.5(6) . . . .
C58 C57 C60 O12 -11.3(8) . . . .
C78 C73 C74 C75 1.7(12) . . . .
C79 C73 C74 C75 179.9(7) . . . .
C73 C74 C75 C76 1.4(15) . . . .
C74 C75 C76 C77 -2(2) . . . .
C75 C76 C77 C78 0(2) . . . .
C74 C73 C78 C77 -3.7(11) . . . .
C79 C73 C78 C77 178.2(7) . . . .
C76 C77 C78 C73 3.2(17) . . . .
C80 O14 C79 O13 -0.9(11) . . . .
C80 O14 C79 C73 175.8(7) . . . .
C74 C73 C79 O13 -3.0(10) . . . .
C78 C73 C79 O13 175.2(7) . . . .
C74 C73 C79 O14 -179.6(6) . . . .
C78 C73 C79 O14 -1.4(9) . . . .

loop_
_platon_squeeze_void_nr
_platon_squeeze_void_average_x
_platon_squeeze_void_average_y
_platon_squeeze_void_average_z
_platon_squeeze_void_volume
_platon_squeeze_void_count_electrons
_platon_squeeze_void_content
1 0.016 0.004 0.500 1844 577 ' '
